data_7030651
loop_
_publ_author_name
'Hirotsu, Masakazu'
'Kuwamura, Naoto'
'Kinoshita, Isamu'
'Kojima, Masaaki'
'Yoshikawa, Yuzo'
'Ueno, Keiji'

_publ_section_title
;
 Steric, geometrical and solvent effects on redox potentials in
 salen-type copper(II) complexes
;
_journal_coden_ASTM DTARAF
_journal_issue 37
_journal_name_full 'Dalton Transactions'
_journal_page_first 7678
_journal_page_last 7683
_journal_paper_doi 10.1039/b906013h
_journal_year 2009
_chemical_formula_moiety 'C41 H32 Cl2 Cu N2 O2 '
_chemical_formula_sum 'C41 H32 Cl2 Cu N2 O2'
_chemical_formula_weight 719.16
_space_group_IT_number 2
_symmetry_cell_setting triclinic
_symmetry_Int_Tables_number 2
_symmetry_space_group_name_Hall '-P 1'
_symmetry_space_group_name_H-M 'P -1'
_audit_creation_date 2009-05-21
_audit_creation_method 'by CrystalStructure 3.8'
_cell_angle_alpha 103.360(7)
_cell_angle_beta 103.987(8)
_cell_angle_gamma 81.908(9)
_cell_formula_units_Z 2
_cell_length_a 12.5803(13)
_cell_length_b 12.8121(13)
_cell_length_c 11.3593(11)
_cell_measurement_reflns_used 25
_cell_measurement_temperature 295.1
_cell_measurement_theta_max 15.0
_cell_measurement_theta_min 14.8
_cell_volume 1721.5(3)
_computing_cell_refinement 'MSC/AFC Diffractometer Control'
_computing_data_collection 'MSC/AFC Diffractometer Control'
_computing_data_reduction CrystalStructure
_computing_publication_material 'CrystalStructure 3.8'
_computing_structure_refinement CRYSTALS
_computing_structure_solution SIR97
_diffrn_measured_fraction_theta_full 0.999
_diffrn_measured_fraction_theta_max 0.999
_diffrn_measurement_device_type 'Rigaku AFC7S'
_diffrn_measurement_method \w-2\q
_diffrn_radiation_type 'Mo K\a'
_diffrn_radiation_wavelength 0.71069
_diffrn_reflns_av_R_equivalents 0.009
_diffrn_reflns_limit_h_max 16
_diffrn_reflns_limit_h_min 0
_diffrn_reflns_limit_k_max 16
_diffrn_reflns_limit_k_min -16
_diffrn_reflns_limit_l_max 14
_diffrn_reflns_limit_l_min -14
_diffrn_reflns_number 8278
_diffrn_reflns_theta_full 27.49
_diffrn_reflns_theta_max 27.49
_diffrn_standards_decay_% 0.00
_diffrn_standards_interval_count 0
_diffrn_standards_number 3
_exptl_absorpt_coefficient_mu 0.828
_exptl_absorpt_correction_T_max 0.813
_exptl_absorpt_correction_T_min 0.786
_exptl_absorpt_correction_type psi-scan
_exptl_absorpt_process_details '(North, Phillips & Mathews, 1968)'
_exptl_crystal_colour green
_exptl_crystal_density_diffrn 1.387
_exptl_crystal_density_method 'not measured'
_exptl_crystal_description plate
_exptl_crystal_F_000 742.00
_exptl_crystal_size_max 0.60
_exptl_crystal_size_mid 0.45
_exptl_crystal_size_min 0.25
_refine_diff_density_max 0.80
_refine_diff_density_min -0.60
_refine_ls_extinction_method none
_refine_ls_goodness_of_fit_ref 1.004
_refine_ls_hydrogen_treatment refall
_refine_ls_number_parameters 481
_refine_ls_number_reflns 7917
_refine_ls_R_factor_gt 0.0442
_refine_ls_shift/su_max 0.0006
_refine_ls_structure_factor_coef Fsqd
_refine_ls_weighting_details 'w = 1/[0.0030Fo^2^ + 1.0000\s(Fo^2^)]/(4Fo^2^)'
_refine_ls_weighting_scheme calc
_refine_ls_wR_factor_ref 0.1535
_reflns_number_gt 6294
_reflns_number_total 7917
_reflns_threshold_expression F^2^>2.0\s(F^2^)
_cod_duplicate_entry 7002293
_cod_data_source_file b906013h.txt
_cod_data_source_block meso-1
_cod_original_formula_sum 'C41 H32 Cl2 Cu N2 O2 '
_cod_database_code 7030651

loop_
_symmetry_equiv_pos_site_id
_symmetry_equiv_pos_as_xyz
1 +X,+Y,+Z
2 -X,-Y,-Z

loop_
_atom_site_label
_atom_site_type_symbol
_atom_site_fract_x
_atom_site_fract_y
_atom_site_fract_z
_atom_site_U_iso_or_equiv
_atom_site_adp_type
_atom_site_occupancy
_atom_site_symmetry_multiplicity
_atom_site_calc_flag
_atom_site_refinement_flags
Cu(1) Cu 0.82077(2) 0.20260(2) 0.56526(2) 0.03448(8) Uani 1.00 1 d .
Cl(1) Cl 0.6619(3) 0.2112(6) -0.1529(3) 0.273(2) Uani 0.70 1 d P
Cl(2) Cl 0.8489(8) 0.1404(7) 0.0191(5) 0.332(3) Uani 0.70 1 d P
Cl(3) Cl 0.7108(15) 0.1084(8) -0.0814(16) 0.263(6) Uani 0.30 1 d P
Cl(4) Cl 0.8950(13) 0.2097(14) -0.0061(19) 0.365(10) Uani 0.30 1 d P
O(1) O 0.8498(2) 0.30175(14) 0.71647(16) 0.0567(5) Uani 1.00 1 d .
O(2) O 0.87741(16) 0.09033(13) 0.65257(15) 0.0441(4) Uani 1.00 1 d .
N(1) N 0.76208(15) 0.31628(14) 0.47018(16) 0.0321(4) Uani 1.00 1 d .
N(2) N 0.77237(15) 0.10148(14) 0.41216(16) 0.0326(4) Uani 1.00 1 d .
C(1) C 0.8491(2) 0.40603(19) 0.7324(2) 0.0403(5) Uani 1.00 1 d .
C(2) C 0.8742(2) 0.4645(2) 0.8561(2) 0.0473(6) Uani 1.00 1 d .
C(3) C 0.8811(2) 0.5735(2) 0.8837(2) 0.0509(6) Uani 1.00 1 d .
C(4) C 0.8645(2) 0.6300(2) 0.7890(2) 0.0505(7) Uani 1.00 1 d .
C(5) C 0.8396(2) 0.57643(19) 0.6684(2) 0.0432(6) Uani 1.00 1 d .
C(6) C 0.82794(18) 0.46435(18) 0.6349(2) 0.0350(5) Uani 1.00 1 d .
C(7) C 0.78836(17) 0.41559(17) 0.5051(2) 0.0327(5) Uani 1.00 1 d .
C(8) C 0.78072(19) 0.48261(17) 0.4098(2) 0.0353(5) Uani 1.00 1 d .
C(9) C 0.8612(2) 0.4613(2) 0.3402(2) 0.0424(6) Uani 1.00 1 d .
C(10) C 0.8564(2) 0.5172(2) 0.2477(2) 0.0531(7) Uani 1.00 1 d .
C(11) C 0.7708(2) 0.5949(2) 0.2242(2) 0.0574(8) Uani 1.00 1 d .
C(12) C 0.6924(2) 0.6181(2) 0.2949(2) 0.0550(7) Uani 1.00 1 d .
C(13) C 0.6967(2) 0.56365(19) 0.3883(2) 0.0449(6) Uani 1.00 1 d .
C(14) C 0.71426(18) 0.27053(17) 0.33794(19) 0.0319(4) Uani 1.00 1 d .
C(15) C 0.61592(19) 0.33575(18) 0.2762(2) 0.0370(5) Uani 1.00 1 d .
C(16) C 0.6058(2) 0.3421(2) 0.1539(2) 0.0472(6) Uani 1.00 1 d .
C(17) C 0.5138(3) 0.3981(2) 0.0931(3) 0.0660(9) Uani 1.00 1 d .
C(18) C 0.4332(2) 0.4472(2) 0.1518(4) 0.0726(10) Uani 1.00 1 d .
C(19) C 0.4418(2) 0.4409(2) 0.2748(3) 0.0689(10) Uani 1.00 1 d .
C(20) C 0.5322(2) 0.3856(2) 0.3354(2) 0.0489(7) Uani 1.00 1 d .
C(21) C 0.89621(18) -0.01154(18) 0.6051(2) 0.0355(5) Uani 1.00 1 d .
C(22) C 0.9452(2) -0.0806(2) 0.6881(2) 0.0437(6) Uani 1.00 1 d .
C(23) C 0.9733(2) -0.1875(2) 0.6475(2) 0.0493(7) Uani 1.00 1 d .
C(24) C 0.9537(2) -0.2334(2) 0.5210(2) 0.0499(7) Uani 1.00 1 d .
C(25) C 0.9024(2) -0.16993(19) 0.4388(2) 0.0421(6) Uani 1.00 1 d .
C(26) C 0.87064(18) -0.05853(17) 0.4761(2) 0.0344(5) Uani 1.00 1 d .
C(27) C 0.80272(17) -0.00111(17) 0.38434(19) 0.0320(4) Uani 1.00 1 d .
C(28) C 0.76314(19) -0.06474(17) 0.2563(2) 0.0360(5) Uani 1.00 1 d .
C(29) C 0.8338(2) -0.0918(2) 0.1748(2) 0.0544(7) Uani 1.00 1 d .
C(30) C 0.7991(3) -0.1530(2) 0.0571(2) 0.0666(9) Uani 1.00 1 d .
C(31) C 0.6964(3) -0.1881(2) 0.0203(2) 0.0628(8) Uani 1.00 1 d .
C(32) C 0.6262(2) -0.1620(2) 0.1000(3) 0.0622(8) Uani 1.00 1 d .
C(33) C 0.6583(2) -0.1003(2) 0.2192(2) 0.0470(6) Uani 1.00 1 d .
C(34) C 0.68432(18) 0.15445(17) 0.32861(19) 0.0332(5) Uani 1.00 1 d .
C(35) C 0.57524(19) 0.14910(18) 0.3615(2) 0.0399(5) Uani 1.00 1 d .
C(36) C 0.4820(2) 0.1304(2) 0.2667(3) 0.0592(8) Uani 1.00 1 d .
C(37) C 0.3806(2) 0.1277(3) 0.2950(4) 0.0822(12) Uani 1.00 1 d .
C(38) C 0.3710(3) 0.1422(3) 0.4136(4) 0.0873(14) Uani 1.00 1 d .
C(39) C 0.4617(3) 0.1583(3) 0.5065(4) 0.0837(13) Uani 1.00 1 d .
C(40) C 0.5634(2) 0.1618(2) 0.4817(3) 0.0604(9) Uani 1.00 1 d .
C(41) C 0.7979(7) 0.1831(10) -0.0966(7) 0.182(4) Uani 1.00 1 d .
H(1) H 0.8866 0.4271 0.9220 0.054 Uiso 1.00 1 c R
H(2) H 0.8972 0.6106 0.9678 0.057 Uiso 1.00 1 c R
H(3) H 0.8705 0.7054 0.8081 0.058 Uiso 1.00 1 c R
H(4) H 0.8298 0.6158 0.6046 0.052 Uiso 1.00 1 c R
H(5) H 0.9202 0.4079 0.3562 0.052 Uiso 1.00 1 c R
H(6) H 0.9119 0.5021 0.2008 0.067 Uiso 1.00 1 c R
H(7) H 0.7659 0.6321 0.1596 0.072 Uiso 1.00 1 c R
H(8) H 0.6343 0.6726 0.2794 0.066 Uiso 1.00 1 c R
H(9) H 0.6427 0.5814 0.4372 0.054 Uiso 1.00 1 c R
H(10) H 0.7702 0.2644 0.2930 0.038 Uiso 1.00 1 c R
H(11) H 0.6618 0.3082 0.1113 0.056 Uiso 1.00 1 c R
H(12) H 0.5077 0.4018 0.0091 0.076 Uiso 1.00 1 c R
H(13) H 0.3712 0.4857 0.1097 0.085 Uiso 1.00 1 c R
H(14) H 0.3852 0.4748 0.3166 0.084 Uiso 1.00 1 c R
H(15) H 0.5374 0.3815 0.4190 0.061 Uiso 1.00 1 c R
H(16) H 0.9590 -0.0517 0.7747 0.053 Uiso 1.00 1 c R
H(17) H 1.0065 -0.2312 0.7060 0.059 Uiso 1.00 1 c R
H(18) H 0.9756 -0.3072 0.4928 0.058 Uiso 1.00 1 c R
H(19) H 0.8873 -0.2016 0.3529 0.049 Uiso 1.00 1 c R
H(20) H 0.9057 -0.0684 0.1997 0.065 Uiso 1.00 1 c R
H(21) H 0.8474 -0.1708 0.0015 0.080 Uiso 1.00 1 c R
H(22) H 0.6737 -0.2305 -0.0604 0.070 Uiso 1.00 1 c R
H(23) H 0.5546 -0.1862 0.0739 0.068 Uiso 1.00 1 c R
H(24) H 0.6093 -0.0829 0.2742 0.054 Uiso 1.00 1 c R
H(25) H 0.6818 0.1155 0.2461 0.039 Uiso 1.00 1 c R
H(26) H 0.4875 0.1196 0.1827 0.070 Uiso 1.00 1 c R
H(27) H 0.3174 0.1155 0.2297 0.100 Uiso 1.00 1 c R
H(28) H 0.3014 0.1412 0.4319 0.112 Uiso 1.00 1 c R
H(29) H 0.4553 0.1671 0.5899 0.109 Uiso 1.00 1 c R
H(30) H 0.6257 0.1733 0.5482 0.075 Uiso 1.00 1 c R

loop_
_atom_site_aniso_label
_atom_site_aniso_U_11
_atom_site_aniso_U_22
_atom_site_aniso_U_33
_atom_site_aniso_U_12
_atom_site_aniso_U_13
_atom_site_aniso_U_23
Cu(1) 0.04490(18) 0.02672(16) 0.02860(15) -0.00231(11) 0.00227(11) 0.00577(10)
Cl(1) 0.190(3) 0.490(10) 0.121(2) -0.042(5) 0.056(2) -0.005(3)
Cl(2) 0.417(9) 0.442(10) 0.148(3) 0.195(8) 0.114(4) 0.163(5)
Cl(3) 0.340(17) 0.130(6) 0.283(14) -0.025(9) 0.065(14) -0.029(7)
Cl(4) 0.275(14) 0.37(2) 0.43(2) -0.164(15) -0.190(16) 0.241(19)
O(1) 0.0958(15) 0.0328(8) 0.0339(8) -0.0067(9) 0.0004(9) 0.0056(6)
O(2) 0.0643(11) 0.0315(8) 0.0318(7) -0.0014(7) 0.0028(7) 0.0069(6)
N(1) 0.0366(9) 0.0279(8) 0.0302(8) -0.0027(6) 0.0053(6) 0.0051(6)
N(2) 0.0359(9) 0.0285(8) 0.0312(8) -0.0007(6) 0.0039(7) 0.0066(6)
C(1) 0.0473(12) 0.0337(11) 0.0371(11) -0.0022(9) 0.0079(9) 0.0037(8)
C(2) 0.0572(14) 0.0423(13) 0.0358(11) -0.0019(11) 0.0065(10) 0.0004(9)
C(3) 0.0591(15) 0.0432(13) 0.0410(12) -0.0034(11) 0.0096(11) -0.0081(10)
C(4) 0.0602(15) 0.0345(12) 0.0515(14) -0.0063(10) 0.0134(12) -0.0046(10)
C(5) 0.0512(13) 0.0346(11) 0.0433(12) -0.0083(9) 0.0110(10) 0.0034(9)
C(6) 0.0353(10) 0.0303(10) 0.0373(10) -0.0013(8) 0.0087(8) 0.0031(8)
C(7) 0.0306(9) 0.0294(9) 0.0379(10) 0.0019(7) 0.0090(8) 0.0076(8)
C(8) 0.0399(11) 0.0265(9) 0.0389(10) -0.0044(8) 0.0068(8) 0.0062(8)
C(9) 0.0430(12) 0.0366(11) 0.0505(13) -0.0010(9) 0.0130(10) 0.0130(10)
C(10) 0.0581(16) 0.0531(15) 0.0565(15) -0.0061(12) 0.0215(12) 0.0177(12)
C(11) 0.078(2) 0.0469(14) 0.0542(15) -0.0072(13) 0.0130(14) 0.0240(12)
C(12) 0.0606(16) 0.0377(13) 0.0668(17) 0.0044(11) 0.0070(13) 0.0228(12)
C(13) 0.0467(13) 0.0340(11) 0.0538(14) 0.0026(9) 0.0123(10) 0.0109(10)
C(14) 0.0364(10) 0.0312(9) 0.0287(9) -0.0013(8) 0.0080(8) 0.0075(7)
C(15) 0.0397(11) 0.0303(10) 0.0391(11) -0.0061(8) 0.0008(9) 0.0101(8)
C(16) 0.0593(15) 0.0415(12) 0.0378(12) -0.0056(11) -0.0007(10) 0.0135(9)
C(17) 0.079(2) 0.0544(16) 0.0554(16) -0.0146(15) -0.0221(15) 0.0270(13)
C(18) 0.0489(16) 0.0589(18) 0.105(2) -0.0036(13) -0.0144(17) 0.0404(19)
C(19) 0.0395(14) 0.0554(17) 0.116(2) 0.0036(12) 0.0148(16) 0.0338(18)
C(20) 0.0397(12) 0.0444(13) 0.0670(17) 0.0008(10) 0.0150(11) 0.0196(12)
C(21) 0.0351(10) 0.0316(10) 0.0410(11) -0.0037(8) 0.0056(8) 0.0122(8)
C(22) 0.0485(13) 0.0404(12) 0.0418(12) -0.0063(10) 0.0006(10) 0.0162(10)
C(23) 0.0497(14) 0.0414(12) 0.0562(15) -0.0022(10) 0.0007(11) 0.0213(11)
C(24) 0.0496(14) 0.0321(11) 0.0638(16) 0.0019(10) 0.0046(12) 0.0127(11)
C(25) 0.0430(12) 0.0312(11) 0.0477(13) 0.0005(9) 0.0057(10) 0.0062(9)
C(26) 0.0360(10) 0.0282(10) 0.0398(11) -0.0041(8) 0.0076(8) 0.0084(8)
C(27) 0.0322(9) 0.0306(9) 0.0330(10) -0.0047(7) 0.0075(8) 0.0047(7)
C(28) 0.0453(12) 0.0260(9) 0.0340(10) -0.0045(8) 0.0034(8) 0.0052(8)
C(29) 0.0616(16) 0.0531(15) 0.0464(13) -0.0145(12) 0.0194(12) -0.0072(11)
C(30) 0.099(2) 0.0556(17) 0.0441(14) -0.0150(16) 0.0262(15) -0.0088(12)
C(31) 0.092(2) 0.0455(14) 0.0365(12) -0.0099(14) -0.0061(13) -0.0014(10)
C(32) 0.0592(17) 0.0459(15) 0.0654(18) -0.0132(12) -0.0152(14) 0.0044(13)
C(33) 0.0454(13) 0.0395(12) 0.0512(14) -0.0089(10) 0.0031(10) 0.0040(10)
C(34) 0.0379(10) 0.0298(9) 0.0295(9) -0.0019(8) 0.0039(8) 0.0058(7)
C(35) 0.0382(11) 0.0326(10) 0.0487(12) -0.0045(8) 0.0049(9) 0.0122(9)
C(36) 0.0445(14) 0.0647(18) 0.0658(18) -0.0108(12) -0.0038(12) 0.0211(14)
C(37) 0.0408(16) 0.093(2) 0.115(3) -0.0175(16) -0.0034(18) 0.041(2)
C(38) 0.0527(19) 0.092(2) 0.135(3) -0.0111(18) 0.033(2) 0.042(2)
C(39) 0.070(2) 0.108(3) 0.095(2) -0.012(2) 0.041(2) 0.037(2)
C(40) 0.0551(16) 0.074(2) 0.0583(17) -0.0115(14) 0.0179(13) 0.0173(15)
C(41) 0.151(7) 0.296(13) 0.122(5) -0.030(7) 0.041(5) 0.069(7)

loop_
_atom_type_symbol
_atom_type_description
_atom_type_scat_dispersion_real
_atom_type_scat_dispersion_imag
_atom_type_scat_source
C C 0.003 0.002
;
International Tables for Crystallography
(1992, Vol. C, Tables 4.2.6.8 and 6.1.1.4)
;
H H 0.000 0.000
;
International Tables for Crystallography
(1992, Vol. C, Table 6.1.1.4)
;
Cu Cu 0.320 1.265
;
International Tables for Crystallography
(1992, Vol. C, Tables 4.2.6.8 and 6.1.1.4)
;
N N 0.006 0.003
;
International Tables for Crystallography
(1992, Vol. C, Tables 4.2.6.8 and 6.1.1.4)
;
O O 0.011 0.006
;
International Tables for Crystallography
(1992, Vol. C, Tables 4.2.6.8 and 6.1.1.4)
;
Cl Cl 0.148 0.159
;
International Tables for Crystallography
(1992, Vol. C, Tables 4.2.6.8 and 6.1.1.4)
;

loop_
_geom_angle_atom_site_label_1
_geom_angle_atom_site_label_2
_geom_angle_atom_site_label_3
_geom_angle
_geom_angle_publ_flag
O(1) Cu(1) O(2) 88.61(7) yes
O(1) Cu(1) N(1) 92.97(7) yes
O(1) Cu(1) N(2) 172.89(9) yes
O(2) Cu(1) N(1) 178.39(6) yes
O(2) Cu(1) N(2) 92.15(7) yes
N(1) Cu(1) N(2) 86.33(7) yes
Cl(3) Cl(1) C(41) 57.3(8) yes
Cl(3) Cl(2) Cl(4) 116.7(10) yes
Cl(3) Cl(2) C(41) 55.8(7) yes
Cl(4) Cl(2) C(41) 61.3(10) yes
Cl(1) Cl(3) Cl(2) 107.2(8) yes
Cl(1) Cl(3) C(41) 62.0(7) yes
Cl(2) Cl(3) C(41) 50.4(6) yes
Cl(2) Cl(4) C(41) 68.5(10) yes
Cu(1) O(1) C(1) 127.09(16) yes
Cu(1) O(2) C(21) 127.04(15) yes
Cu(1) N(1) C(7) 124.52(13) yes
Cu(1) N(1) C(14) 111.72(12) yes
C(7) N(1) C(14) 121.03(19) yes
Cu(1) N(2) C(27) 128.06(14) yes
Cu(1) N(2) C(34) 109.98(12) yes
C(27) N(2) C(34) 121.75(15) yes
O(1) C(1) C(2) 116.9(2) yes
O(1) C(1) C(6) 125.0(2) yes
C(2) C(1) C(6) 118.1(2) yes
C(1) C(2) C(3) 121.9(2) yes
C(2) C(3) C(4) 120.1(2) yes
C(3) C(4) C(5) 119.7(2) yes
C(4) C(5) C(6) 122.4(2) yes
C(1) C(6) C(5) 117.7(2) yes
C(1) C(6) C(7) 123.1(2) yes
C(5) C(6) C(7) 119.1(2) yes
N(1) C(7) C(6) 122.0(2) yes
N(1) C(7) C(8) 120.12(18) yes
C(6) C(7) C(8) 117.90(19) yes
C(7) C(8) C(9) 118.03(19) yes
C(7) C(8) C(13) 122.9(2) yes
C(9) C(8) C(13) 119.0(2) yes
C(8) C(9) C(10) 120.8(2) yes
C(9) C(10) C(11) 119.7(3) yes
C(10) C(11) C(12) 119.7(3) yes
C(11) C(12) C(13) 121.2(2) yes
C(8) C(13) C(12) 119.4(2) yes
N(1) C(14) C(15) 115.92(16) yes
N(1) C(14) C(34) 108.37(18) yes
C(15) C(14) C(34) 109.96(17) yes
C(14) C(15) C(16) 119.1(2) yes
C(14) C(15) C(20) 122.5(2) yes
C(16) C(15) C(20) 118.3(2) yes
C(15) C(16) C(17) 120.3(2) yes
C(16) C(17) C(18) 120.9(3) yes
C(17) C(18) C(19) 119.5(3) yes
C(18) C(19) C(20) 119.9(3) yes
C(15) C(20) C(19) 121.0(3) yes
O(2) C(21) C(22) 117.41(19) yes
O(2) C(21) C(26) 124.9(2) yes
C(22) C(21) C(26) 117.64(19) yes
C(21) C(22) C(23) 122.0(2) yes
C(22) C(23) C(24) 120.8(2) yes
C(23) C(24) C(25) 118.6(2) yes
C(24) C(25) C(26) 122.8(2) yes
C(21) C(26) C(25) 118.0(2) yes
C(21) C(26) C(27) 122.75(18) yes
C(25) C(26) C(27) 118.87(19) yes
N(2) C(27) C(26) 121.86(17) yes
N(2) C(27) C(28) 120.27(18) yes
C(26) C(27) C(28) 117.80(17) yes
C(27) C(28) C(29) 119.3(2) yes
C(27) C(28) C(33) 121.1(2) yes
C(29) C(28) C(33) 119.5(2) yes
C(28) C(29) C(30) 119.9(3) yes
C(29) C(30) C(31) 120.9(3) yes
C(30) C(31) C(32) 119.7(2) yes
C(31) C(32) C(33) 121.0(2) yes
C(28) C(33) C(32) 119.0(2) yes
N(2) C(34) C(14) 108.29(16) yes
N(2) C(34) C(35) 108.5(2) yes
C(14) C(34) C(35) 114.83(17) yes
C(34) C(35) C(36) 119.2(2) yes
C(34) C(35) C(40) 123.1(2) yes
C(36) C(35) C(40) 117.6(2) yes
C(35) C(36) C(37) 120.2(3) yes
C(36) C(37) C(38) 121.0(3) yes
C(37) C(38) C(39) 119.4(4) yes
C(38) C(39) C(40) 121.1(4) yes
C(35) C(40) C(39) 120.8(2) yes
Cl(1) C(41) Cl(2) 126.6(8) yes
Cl(1) C(41) Cl(3) 60.7(6) yes
Cl(1) C(41) Cl(4) 149.3(10) yes
Cl(2) C(41) Cl(3) 73.8(9) yes
Cl(2) C(41) Cl(4) 50.3(10) yes
Cl(3) C(41) Cl(4) 123.6(13) yes
C(1) C(2) H(1) 119.0 no
C(3) C(2) H(1) 119.0 no
C(2) C(3) H(2) 119.9 no
C(4) C(3) H(2) 119.9 no
C(3) C(4) H(3) 120.2 no
C(5) C(4) H(3) 120.2 no
C(4) C(5) H(4) 118.8 no
C(6) C(5) H(4) 118.8 no
C(8) C(9) H(5) 119.6 no
C(10) C(9) H(5) 119.6 no
C(9) C(10) H(6) 120.2 no
C(11) C(10) H(6) 120.2 no
C(10) C(11) H(7) 120.1 no
C(12) C(11) H(7) 120.2 no
C(11) C(12) H(8) 119.4 no
C(13) C(12) H(8) 119.4 no
C(8) C(13) H(9) 120.3 no
C(12) C(13) H(9) 120.3 no
N(1) C(14) H(10) 107.4 no
C(15) C(14) H(10) 107.4 no
C(34) C(14) H(10) 107.4 no
C(15) C(16) H(11) 119.8 no
C(17) C(16) H(11) 119.8 no
C(16) C(17) H(12) 119.5 no
C(18) C(17) H(12) 119.5 no
C(17) C(18) H(13) 120.2 no
C(19) C(18) H(13) 120.2 no
C(18) C(19) H(14) 120.0 no
C(20) C(19) H(14) 120.0 no
C(15) C(20) H(15) 119.5 no
C(19) C(20) H(15) 119.5 no
C(21) C(22) H(16) 119.0 no
C(23) C(22) H(16) 119.0 no
C(22) C(23) H(17) 119.6 no
C(24) C(23) H(17) 119.6 no
C(23) C(24) H(18) 120.7 no
C(25) C(24) H(18) 120.7 no
C(24) C(25) H(19) 118.6 no
C(26) C(25) H(19) 118.6 no
C(28) C(29) H(20) 120.1 no
C(30) C(29) H(20) 120.1 no
C(29) C(30) H(21) 119.6 no
C(31) C(30) H(21) 119.6 no
C(30) C(31) H(22) 120.2 no
C(32) C(31) H(22) 120.1 no
C(31) C(32) H(23) 119.5 no
C(33) C(32) H(23) 119.5 no
C(28) C(33) H(24) 120.5 no
C(32) C(33) H(24) 120.5 no
N(2) C(34) H(25) 108.4 no
C(14) C(34) H(25) 108.4 no
C(35) C(34) H(25) 108.3 no
C(35) C(36) H(26) 119.9 no
C(37) C(36) H(26) 119.9 no
C(36) C(37) H(27) 119.5 no
C(38) C(37) H(27) 119.5 no
C(37) C(38) H(28) 120.3 no
C(39) C(38) H(28) 120.3 no
C(38) C(39) H(29) 119.5 no
C(40) C(39) H(29) 119.5 no
C(35) C(40) H(30) 119.6 no
C(39) C(40) H(30) 119.6 no

loop_
_geom_bond_atom_site_label_1
_geom_bond_atom_site_label_2
_geom_bond_distance
_geom_bond_publ_flag
Cu(1) O(1) 1.8752(15) yes
Cu(1) O(2) 1.8946(17) yes
Cu(1) N(1) 1.9677(18) yes
Cu(1) N(2) 1.9346(15) yes
Cl(1) Cl(3) 1.673(16) yes
Cl(1) C(41) 1.694(10) yes
Cl(2) Cl(3) 1.875(18) yes
Cl(2) Cl(4) 1.24(2) yes
Cl(2) C(41) 1.505(12) yes
Cl(3) C(41) 1.62(2) yes
Cl(4) C(41) 1.419(18) yes
O(1) C(1) 1.305(3) yes
O(2) C(21) 1.304(2) yes
N(1) C(7) 1.307(2) yes
N(1) C(14) 1.489(2) yes
N(2) C(27) 1.303(2) yes
N(2) C(34) 1.472(2) yes
C(1) C(2) 1.415(3) yes
C(1) C(6) 1.428(3) yes
C(2) C(3) 1.369(3) yes
C(3) C(4) 1.391(4) yes
C(4) C(5) 1.365(3) yes
C(5) C(6) 1.417(3) yes
C(6) C(7) 1.455(2) yes
C(7) C(8) 1.508(3) yes
C(8) C(9) 1.391(3) yes
C(8) C(13) 1.393(3) yes
C(9) C(10) 1.388(4) yes
C(10) C(11) 1.380(4) yes
C(11) C(12) 1.376(5) yes
C(12) C(13) 1.385(4) yes
C(14) C(15) 1.510(2) yes
C(14) C(34) 1.559(3) yes
C(15) C(16) 1.384(3) yes
C(15) C(20) 1.387(3) yes
C(16) C(17) 1.393(4) yes
C(17) C(18) 1.349(5) yes
C(18) C(19) 1.395(6) yes
C(19) C(20) 1.375(4) yes
C(21) C(22) 1.415(3) yes
C(21) C(26) 1.425(3) yes
C(22) C(23) 1.365(3) yes
C(23) C(24) 1.396(3) yes
C(24) C(25) 1.365(3) yes
C(25) C(26) 1.421(3) yes
C(26) C(27) 1.451(3) yes
C(27) C(28) 1.498(2) yes
C(28) C(29) 1.388(4) yes
C(28) C(33) 1.392(3) yes
C(29) C(30) 1.387(3) yes
C(30) C(31) 1.364(5) yes
C(31) C(32) 1.370(5) yes
C(32) C(33) 1.397(3) yes
C(34) C(35) 1.521(3) yes
C(35) C(36) 1.393(3) yes
C(35) C(40) 1.379(4) yes
C(36) C(37) 1.395(5) yes
C(37) C(38) 1.349(7) yes
C(38) C(39) 1.357(5) yes
C(39) C(40) 1.384(5) yes
C(2) H(1) 0.950 no
C(3) H(2) 0.950 no
C(4) H(3) 0.950 no
C(5) H(4) 0.950 no
C(9) H(5) 0.950 no
C(10) H(6) 0.950 no
C(11) H(7) 0.950 no
C(12) H(8) 0.950 no
C(13) H(9) 0.950 no
C(14) H(10) 0.950 no
C(16) H(11) 0.950 no
C(17) H(12) 0.950 no
C(18) H(13) 0.950 no
C(19) H(14) 0.950 no
C(20) H(15) 0.950 no
C(22) H(16) 0.950 no
C(23) H(17) 0.950 no
C(24) H(18) 0.950 no
C(25) H(19) 0.950 no
C(29) H(20) 0.950 no
C(30) H(21) 0.950 no
C(31) H(22) 0.950 no
C(32) H(23) 0.950 no
C(33) H(24) 0.950 no
C(34) H(25) 0.950 no
C(36) H(26) 0.950 no
C(37) H(27) 0.950 no
C(38) H(28) 0.950 no
C(39) H(29) 0.950 no
C(40) H(30) 0.950 no

loop_
_geom_torsion_atom_site_label_1
_geom_torsion_atom_site_label_2
_geom_torsion_atom_site_label_3
_geom_torsion_atom_site_label_4
_geom_torsion
O(1) Cu(1) O(2) C(21) -172.2(2)
O(2) Cu(1) O(1) C(1) 167.4(2)
O(1) Cu(1) N(1) C(7) 25.4(2)
O(1) Cu(1) N(1) C(14) -173.29(16)
N(1) Cu(1) O(1) C(1) -12.2(2)
O(1) Cu(1) N(2) C(27) -113.1(6)
O(1) Cu(1) N(2) C(34) 61.6(7)
N(2) Cu(1) O(1) C(1) -96.4(7)
O(2) Cu(1) N(1) C(7) -142(2)
O(2) Cu(1) N(1) C(14) 19(3)
N(1) Cu(1) O(2) C(21) -5(3)
O(2) Cu(1) N(2) C(27) -17.2(2)
O(2) Cu(1) N(2) C(34) 157.57(16)
N(2) Cu(1) O(2) C(21) 14.8(2)
N(1) Cu(1) N(2) C(27) 162.3(2)
N(1) Cu(1) N(2) C(34) -22.97(16)
N(2) Cu(1) N(1) C(7) -161.7(2)
N(2) Cu(1) N(1) C(14) -0.37(15)
Cl(3) Cl(1) C(41) Cl(2) -35.3(10)
Cl(3) Cl(1) C(41) Cl(4) -107(2)
C(41) Cl(1) Cl(3) Cl(2) 23.0(6)
Cl(3) Cl(2) Cl(4) C(41) -7.0(11)
Cl(4) Cl(2) Cl(3) Cl(1) -19.2(15)
Cl(4) Cl(2) Cl(3) C(41) 7.4(12)
Cl(3) Cl(2) C(41) Cl(1) 31.7(9)
Cl(3) Cl(2) C(41) Cl(4) 172.5(12)
C(41) Cl(2) Cl(3) Cl(1) -26.6(8)
Cl(4) Cl(2) C(41) Cl(1) -140.8(14)
Cl(4) Cl(2) C(41) Cl(3) -172.5(12)
Cl(1) Cl(3) C(41) Cl(2) 151.1(7)
Cl(1) Cl(3) C(41) Cl(4) 144.1(12)
Cl(2) Cl(3) C(41) Cl(1) -151.1(7)
Cl(2) Cl(3) C(41) Cl(4) -6.9(11)
Cl(2) Cl(4) C(41) Cl(1) 97(2)
Cl(2) Cl(4) C(41) Cl(3) 8.7(14)
Cu(1) O(1) C(1) C(2) -179.8(2)
Cu(1) O(1) C(1) C(6) -1.6(4)
Cu(1) O(2) C(21) C(22) 176.26(18)
Cu(1) O(2) C(21) C(26) -4.1(3)
Cu(1) N(1) C(7) C(6) -24.7(3)
Cu(1) N(1) C(7) C(8) 153.84(16)
Cu(1) N(1) C(14) C(15) 146.19(18)
Cu(1) N(1) C(14) C(34) 22.0(2)
C(7) N(1) C(14) C(15) -51.7(3)
C(7) N(1) C(14) C(34) -175.89(19)
C(14) N(1) C(7) C(6) 175.60(19)
C(14) N(1) C(7) C(8) -5.9(3)
Cu(1) N(2) C(27) C(26) 8.3(3)
Cu(1) N(2) C(27) C(28) -174.72(17)
Cu(1) N(2) C(34) C(14) 40.2(2)
Cu(1) N(2) C(34) C(35) -85.07(17)
C(27) N(2) C(34) C(14) -144.7(2)
C(27) N(2) C(34) C(35) 90.1(2)
C(34) N(2) C(27) C(26) -165.8(2)
C(34) N(2) C(27) C(28) 11.1(3)
O(1) C(1) C(2) C(3) 176.8(2)
O(1) C(1) C(6) C(5) -174.7(2)
O(1) C(1) C(6) C(7) 9.5(4)
C(2) C(1) C(6) C(5) 3.5(3)
C(2) C(1) C(6) C(7) -172.3(2)
C(6) C(1) C(2) C(3) -1.6(4)
C(1) C(2) C(3) C(4) -0.8(4)
C(2) C(3) C(4) C(5) 1.0(4)
C(3) C(4) C(5) C(6) 1.1(4)
C(4) C(5) C(6) C(1) -3.4(3)
C(4) C(5) C(6) C(7) 172.6(2)
C(1) C(6) C(7) N(1) 4.9(3)
C(1) C(6) C(7) C(8) -173.6(2)
C(5) C(6) C(7) N(1) -170.8(2)
C(5) C(6) C(7) C(8) 10.6(3)
N(1) C(7) C(8) C(9) -74.9(2)
N(1) C(7) C(8) C(13) 104.7(2)
C(6) C(7) C(8) C(9) 103.7(2)
C(6) C(7) C(8) C(13) -76.7(2)
C(7) C(8) C(9) C(10) 177.4(2)
C(7) C(8) C(13) C(12) -176.9(2)
C(9) C(8) C(13) C(12) 2.6(3)
C(13) C(8) C(9) C(10) -2.1(3)
C(8) C(9) C(10) C(11) -0.1(3)
C(9) C(10) C(11) C(12) 1.7(4)
C(10) C(11) C(12) C(13) -1.2(4)
C(11) C(12) C(13) C(8) -1.0(3)
N(1) C(14) C(15) C(16) 141.8(2)
N(1) C(14) C(15) C(20) -41.4(3)
N(1) C(14) C(34) N(2) -40.0(2)
N(1) C(14) C(34) C(35) 81.4(2)
C(15) C(14) C(34) N(2) -167.69(18)
C(15) C(14) C(34) C(35) -46.3(2)
C(34) C(14) C(15) C(16) -94.9(2)
C(34) C(14) C(15) C(20) 81.9(2)
C(14) C(15) C(16) C(17) 177.4(2)
C(14) C(15) C(20) C(19) -177.5(2)
C(16) C(15) C(20) C(19) -0.6(4)
C(20) C(15) C(16) C(17) 0.5(4)
C(15) C(16) C(17) C(18) 0.2(3)
C(16) C(17) C(18) C(19) -0.6(5)
C(17) C(18) C(19) C(20) 0.4(5)
C(18) C(19) C(20) C(15) 0.2(4)
O(2) C(21) C(22) C(23) -176.7(2)
O(2) C(21) C(26) C(25) 176.3(2)
O(2) C(21) C(26) C(27) -11.3(4)
C(22) C(21) C(26) C(25) -4.0(3)
C(22) C(21) C(26) C(27) 168.3(2)
C(26) C(21) C(22) C(23) 3.6(4)
C(21) C(22) C(23) C(24) -0.5(4)
C(22) C(23) C(24) C(25) -2.2(4)
C(23) C(24) C(25) C(26) 1.6(4)
C(24) C(25) C(26) C(21) 1.5(4)
C(24) C(25) C(26) C(27) -171.2(2)
C(21) C(26) C(27) N(2) 8.9(3)
C(21) C(26) C(27) C(28) -168.1(2)
C(25) C(26) C(27) N(2) -178.8(2)
C(25) C(26) C(27) C(28) 4.2(3)
N(2) C(27) C(28) C(29) 102.9(2)
N(2) C(27) C(28) C(33) -79.4(3)
C(26) C(27) C(28) C(29) -80.0(3)
C(26) C(27) C(28) C(33) 97.7(2)
C(27) C(28) C(29) C(30) 178.3(2)
C(27) C(28) C(33) C(32) -178.2(2)
C(29) C(28) C(33) C(32) -0.5(3)
C(33) C(28) C(29) C(30) 0.6(4)
C(28) C(29) C(30) C(31) -0.6(4)
C(29) C(30) C(31) C(32) 0.5(4)
C(30) C(31) C(32) C(33) -0.4(4)
C(31) C(32) C(33) C(28) 0.4(4)
N(2) C(34) C(35) C(36) -141.3(2)
N(2) C(34) C(35) C(40) 38.6(3)
C(14) C(34) C(35) C(36) 97.4(2)
C(14) C(34) C(35) C(40) -82.7(3)
C(34) C(35) C(36) C(37) -178.5(2)
C(34) C(35) C(40) C(39) 178.8(3)
C(36) C(35) C(40) C(39) -1.3(4)
C(40) C(35) C(36) C(37) 1.5(4)
C(35) C(36) C(37) C(38) -0.5(5)
C(36) C(37) C(38) C(39) -0.9(6)
C(37) C(38) C(39) C(40) 1.1(7)
C(38) C(39) C(40) C(35) -0.0(6)
